data_7103470
loop_
_publ_author_name
'Fabra, Mar\'ia J'
'Fraile, Jos\'e M'
'Herrer\'ias, Clara I'
'Lahoz, Fernando J'
'Mayoral, Jos\'e A'
'P\'erez, Ignacio'

_publ_section_title
;
 Surface-enhanced stereoselectivity in Mukaiyama aldol reactions
 catalyzed by clay-supported bis(oxazoline)-copper complexes.
;
_journal_issue 42
_journal_name_full 'Chemical communications (Cambridge, England)'
_journal_page_first 5402
_journal_page_last 5404
_journal_paper_doi 10.1039/b809956a
_journal_year 2008
_chemical_absolute_configuration rmad
_chemical_formula_moiety 'C13 H12 O5'
_chemical_formula_sum 'C13 H12 O5'
_chemical_formula_weight 248.23
_chemical_name_systematic
;
?
;
_space_group_IT_number 14
_symmetry_cell_setting monoclinic
_symmetry_space_group_name_Hall '-P 2ybc'
_symmetry_space_group_name_H-M 'P 1 21/c 1'
_atom_sites_solution_hydrogens geom
_atom_sites_solution_primary direct
_atom_sites_solution_secondary difmap
_audit_creation_method SHELXL-97
_cell_angle_alpha 90.00
_cell_angle_beta 94.033(2)
_cell_angle_gamma 90.00
_cell_formula_units_Z 4
_cell_length_a 11.5169(15)
_cell_length_b 7.9585(11)
_cell_length_c 13.1517(17)
_cell_measurement_reflns_used 2598
_cell_measurement_temperature 100(2)
_cell_measurement_theta_max 26.99
_cell_measurement_theta_min 2.99
_cell_volume 1202.5(3)
_computing_cell_refinement 'SAINT+ v. 6.45 (Bruker AXS, 2003)'
_computing_data_collection 'SMART v. 5.611 (Bruker AXS, 2000)'
_computing_data_reduction 'SAINT+ v. 6.45 (Bruker AXS, 2003)'
_computing_molecular_graphics 'XP program, SHELXTL v6.12, Bruker2000'
_computing_publication_material 'XCIF program, SHELXTLv6.12, BrukerAXS'
_computing_structure_refinement 'SHELXL-97 (Sheldrick, 1997)'
_computing_structure_solution 'SHELXS-97 (Sheldrick, 1990)'
_diffrn_ambient_temperature 100(2)
_diffrn_detector_area_resol_mean 8.26
_diffrn_measured_fraction_theta_full 0.986
_diffrn_measured_fraction_theta_max 0.986
_diffrn_measurement_device_type 'Bruker SMART APEX CCD system'
_diffrn_measurement_method '\w rotations with narrow frames'
_diffrn_radiation_monochromator graphite
_diffrn_radiation_source 'fine-focus sealed tube'
_diffrn_radiation_type MoK\a
_diffrn_radiation_wavelength 0.71073
_diffrn_reflns_av_R_equivalents 0.0222
_diffrn_reflns_av_sigmaI/netI 0.0250
_diffrn_reflns_limit_h_max 14
_diffrn_reflns_limit_h_min -14
_diffrn_reflns_limit_k_max 10
_diffrn_reflns_limit_k_min -9
_diffrn_reflns_limit_l_max 14
_diffrn_reflns_limit_l_min -16
_diffrn_reflns_number 7457
_diffrn_reflns_theta_full 27.00
_diffrn_reflns_theta_max 27.00
_diffrn_reflns_theta_min 1.77
_diffrn_standards_decay_% 'no decay'
_exptl_absorpt_coefficient_mu 0.106
_exptl_absorpt_correction_T_max 0.989
_exptl_absorpt_correction_T_min 0.971
_exptl_absorpt_correction_type multi-scan
_exptl_absorpt_process_details
;
SADABS: Area-Detector Absorption Correction. (1996) Bruker-AXS
within SAINT+ package, v. 6.45.
;
_exptl_crystal_colour colorless
_exptl_crystal_density_diffrn 1.371
_exptl_crystal_density_method 'not measured'
_exptl_crystal_description 'regular block'
_exptl_crystal_F_000 520
_exptl_crystal_size_max 0.164
_exptl_crystal_size_mid 0.163
_exptl_crystal_size_min 0.161
_refine_diff_density_max 0.475
_refine_diff_density_min -0.155
_refine_diff_density_rms 0.047
_refine_ls_extinction_method none
_refine_ls_goodness_of_fit_ref 1.046
_refine_ls_hydrogen_treatment mixed
_refine_ls_matrix_type full
_refine_ls_number_parameters 211
_refine_ls_number_reflns 2602
_refine_ls_number_restraints 0
_refine_ls_restrained_S_all 1.046
_refine_ls_R_factor_all 0.0485
_refine_ls_R_factor_gt 0.0425
_refine_ls_shift/su_max 0.001
_refine_ls_shift/su_mean 0.000
_refine_ls_structure_factor_coef Fsqd
_refine_ls_weighting_details 'calc w=1/[\s^2^(Fo^2^)+(0.0552P)^2^+0.4273P] where P=(Fo^2^+2Fc^2^)/3'
_refine_ls_weighting_scheme calc
_refine_ls_wR_factor_gt 0.1034
_refine_ls_wR_factor_ref 0.1075
_reflns_number_gt 2295
_reflns_number_total 2602
_reflns_threshold_expression >2sigma(I)
_cod_data_source_file b809956a.txt
_cod_data_source_block compound_9_10
_cod_original_sg_symbol_H-M P21/c
_cod_database_code 7103470

loop_
_symmetry_equiv_pos_as_xyz
'x, y, z'
'-x, y+1/2, -z+1/2'
'-x, -y, -z'
'x, -y-1/2, z-1/2'

loop_
_atom_site_label
_atom_site_type_symbol
_atom_site_fract_x
_atom_site_fract_y
_atom_site_fract_z
_atom_site_U_iso_or_equiv
_atom_site_adp_type
_atom_site_occupancy
_atom_site_symmetry_multiplicity
_atom_site_calc_flag
_atom_site_refinement_flags
_atom_site_disorder_assembly
_atom_site_disorder_group
O1 O 0.81143(9) 0.24468(13) 0.74456(7) 0.0204(2) Uani 1 1 d . . .
H1 H 0.8193(16) 0.345(3) 0.7219(15) 0.038(5) Uiso 1 1 d . . .
O2 O 1.11962(8) 0.02601(13) 0.87111(7) 0.0225(2) Uani 1 1 d . . .
O3 O 0.95255(8) 0.13782(12) 0.91573(7) 0.0190(2) Uani 1 1 d . . .
O4 O 0.82120(10) 0.53322(13) 0.84987(8) 0.0288(3) Uani 1 1 d . . .
O5 O 0.79638(9) 0.39821(13) 0.99624(7) 0.0257(3) Uani 1 1 d . . .
C1 C 0.76844(12) 0.24152(17) 0.84184(10) 0.0180(3) Uani 1 1 d . . .
C2 C 0.83000(11) 0.09724(17) 0.90163(10) 0.0179(3) Uani 1 1 d . . .
H2 H 0.8008(12) 0.0895(19) 0.9682(12) 0.014(4) Uiso 1 1 d . . .
C3 C 0.82721(13) -0.06688(18) 0.84670(11) 0.0213(3) Uani 1 1 d . . .
H3 H 0.7550(15) -0.126(2) 0.8300(13) 0.026(4) Uiso 1 1 d . . .
C4 C 0.93439(12) -0.11365(18) 0.83004(11) 0.0221(3) Uani 1 1 d . . .
H4 H 0.9589(15) -0.212(2) 0.7952(13) 0.029(4) Uiso 1 1 d . . .
C5 C 1.01499(12) 0.01596(17) 0.87134(10) 0.0187(3) Uani 1 1 d . . .
C6 C 0.79868(11) 0.40857(17) 0.89576(10) 0.0188(3) Uani 1 1 d . . .
C7 C 0.82773(18) 0.5504(2) 1.05259(13) 0.0328(4) Uani 1 1 d . . .
H7A H 0.8232(18) 0.517(3) 1.1207(18) 0.055(6) Uiso 1 1 d . . .
H7B H 0.9035(19) 0.588(3) 1.0363(15) 0.044(6) Uiso 1 1 d . . .
H7C H 0.775(2) 0.642(3) 1.0308(18) 0.062(7) Uiso 1 1 d . . .
C8 C 0.63618(12) 0.21175(17) 0.83603(11) 0.0195(3) Uani 1 1 d . . .
C9 C 0.57670(13) 0.18550(19) 0.74162(11) 0.0247(3) Uani 1 1 d . . .
H9 H 0.6195(15) 0.186(2) 0.6825(14) 0.031(5) Uiso 1 1 d . . .
C10 C 0.45781(14) 0.1557(2) 0.73519(13) 0.0308(4) Uani 1 1 d . . .
H10 H 0.4184(17) 0.139(3) 0.6682(16) 0.040(5) Uiso 1 1 d . . .
C11 C 0.39683(14) 0.1518(2) 0.82162(14) 0.0311(4) Uani 1 1 d . . .
H11 H 0.3160(16) 0.130(2) 0.8170(13) 0.030(5) Uiso 1 1 d . . .
C12 C 0.45582(14) 0.1766(2) 0.91578(14) 0.0334(4) Uani 1 1 d . . .
H12 H 0.4154(16) 0.172(3) 0.9768(15) 0.042(5) Uiso 1 1 d . . .
C13 C 0.57466(13) 0.2062(2) 0.92323(12) 0.0274(3) Uani 1 1 d . . .
H13 H 0.6135(15) 0.223(2) 0.9892(14) 0.028(4) Uiso 1 1 d . . .

loop_
_atom_site_aniso_label
_atom_site_aniso_U_11
_atom_site_aniso_U_22
_atom_site_aniso_U_33
_atom_site_aniso_U_23
_atom_site_aniso_U_13
_atom_site_aniso_U_12
O1 0.0253(5) 0.0186(5) 0.0177(5) 0.0005(4) 0.0044(4) -0.0017(4)
O2 0.0199(5) 0.0259(6) 0.0218(5) 0.0003(4) 0.0025(4) 0.0004(4)
O3 0.0175(5) 0.0183(5) 0.0209(5) -0.0019(4) -0.0003(4) -0.0003(4)
O4 0.0430(7) 0.0184(5) 0.0247(5) 0.0010(4) 0.0013(5) -0.0054(5)
O5 0.0371(6) 0.0209(5) 0.0191(5) -0.0029(4) 0.0031(4) -0.0041(4)
C1 0.0194(7) 0.0172(7) 0.0174(6) 0.0001(5) 0.0019(5) 0.0000(5)
C2 0.0165(6) 0.0181(7) 0.0191(7) 0.0013(5) 0.0003(5) -0.0019(5)
C3 0.0241(7) 0.0165(7) 0.0228(7) 0.0030(5) -0.0019(5) -0.0027(6)
C4 0.0266(7) 0.0164(7) 0.0230(7) -0.0002(5) 0.0004(5) 0.0003(6)
C5 0.0234(7) 0.0178(7) 0.0150(6) 0.0027(5) 0.0014(5) 0.0018(5)
C6 0.0163(6) 0.0187(7) 0.0214(7) -0.0002(5) 0.0006(5) 0.0010(5)
C7 0.0482(11) 0.0251(9) 0.0248(8) -0.0074(7) 0.0010(7) -0.0051(8)
C8 0.0195(7) 0.0145(6) 0.0243(7) 0.0016(5) 0.0005(5) -0.0006(5)
C9 0.0241(7) 0.0241(8) 0.0255(7) 0.0002(6) -0.0010(6) -0.0012(6)
C10 0.0262(8) 0.0294(9) 0.0357(8) -0.0008(7) -0.0070(6) -0.0037(6)
C11 0.0176(7) 0.0261(8) 0.0493(10) 0.0019(7) -0.0008(6) -0.0024(6)
C12 0.0256(8) 0.0376(10) 0.0380(9) 0.0026(7) 0.0100(7) -0.0004(7)
C13 0.0245(8) 0.0330(9) 0.0247(7) 0.0007(6) 0.0024(6) 0.0004(6)

loop_
_atom_type_symbol
_atom_type_description
_atom_type_scat_dispersion_real
_atom_type_scat_dispersion_imag
_atom_type_scat_source
C C 0.0033 0.0016 'International Tables Vol C Tables 4.2.6.8 and 6.1.1.4'
H H 0.0000 0.0000 'International Tables Vol C Tables 4.2.6.8 and 6.1.1.4'
O O 0.0106 0.0060 'International Tables Vol C Tables 4.2.6.8 and 6.1.1.4'

loop_
_geom_angle_atom_site_label_1
_geom_angle_atom_site_label_2
_geom_angle_atom_site_label_3
_geom_angle
_geom_angle_site_symmetry_1
_geom_angle_site_symmetry_3
_geom_angle_publ_flag
C1 O1 H1 112.7(13) . . ?
C5 O3 C2 109.00(10) . . ?
C6 O5 C7 115.78(12) . . ?
O1 C1 C6 108.80(11) . . ?
O1 C1 C2 107.46(11) . . ?
C6 C1 C2 109.22(11) . . ?
O1 C1 C8 111.65(11) . . ?
C6 C1 C8 110.37(11) . . ?
C2 C1 C8 109.27(11) . . ?
O3 C2 C3 104.19(11) . . ?
O3 C2 C1 108.03(11) . . ?
C3 C2 C1 114.40(11) . . ?
O3 C2 H2 107.4(9) . . ?
C3 C2 H2 112.8(9) . . ?
C1 C2 H2 109.6(9) . . ?
C4 C3 C2 109.76(13) . . ?
C4 C3 H3 128.6(10) . . ?
C2 C3 H3 121.6(10) . . ?
C3 C4 C5 108.34(13) . . ?
C3 C4 H4 128.2(11) . . ?
C5 C4 H4 123.4(11) . . ?
O2 C5 O3 120.69(12) . . ?
O2 C5 C4 130.65(13) . . ?
O3 C5 C4 108.66(11) . . ?
O4 C6 O5 124.98(13) . . ?
O4 C6 C1 122.28(12) . . ?
O5 C6 C1 112.74(11) . . ?
O5 C7 H7A 102.9(14) . . ?
O5 C7 H7B 110.0(12) . . ?
H7A C7 H7B 114.4(17) . . ?
O5 C7 H7C 110.1(14) . . ?
H7A C7 H7C 114.4(19) . . ?
H7B C7 H7C 105.1(18) . . ?
C13 C8 C9 118.94(13) . . ?
C13 C8 C1 121.61(12) . . ?
C9 C8 C1 119.42(13) . . ?
C10 C9 C8 120.16(14) . . ?
C10 C9 H9 121.2(11) . . ?
C8 C9 H9 118.6(11) . . ?
C11 C10 C9 120.80(15) . . ?
C11 C10 H10 120.8(12) . . ?
C9 C10 H10 118.4(12) . . ?
C10 C11 C12 119.23(15) . . ?
C10 C11 H11 120.5(11) . . ?
C12 C11 H11 120.2(11) . . ?
C11 C12 C13 120.52(15) . . ?
C11 C12 H12 120.5(12) . . ?
C13 C12 H12 119.0(12) . . ?
C12 C13 C8 120.35(14) . . ?
C12 C13 H13 119.0(11) . . ?
C8 C13 H13 120.7(11) . . ?

loop_
_geom_bond_atom_site_label_1
_geom_bond_atom_site_label_2
_geom_bond_distance
_geom_bond_site_symmetry_2
_geom_bond_publ_flag
O1 C1 1.4042(16) . ?
O1 H1 0.86(2) . ?
O2 C5 1.2079(16) . ?
O3 C5 1.3629(16) . ?
O3 C2 1.4471(16) . ?
O4 C6 1.1990(17) . ?
O5 C6 1.3263(17) . ?
O5 C7 1.4521(19) . ?
C1 C6 1.5352(19) . ?
C1 C2 1.5366(19) . ?
C1 C8 1.5381(19) . ?
C2 C3 1.492(2) . ?
C2 H2 0.962(15) . ?
C3 C4 1.322(2) . ?
C3 H3 0.967(17) . ?
C4 C5 1.4662(19) . ?
C4 H4 0.959(19) . ?
C7 H7A 0.94(2) . ?
C7 H7B 0.96(2) . ?
C7 H7C 0.98(3) . ?
C8 C13 1.390(2) . ?
C8 C9 1.3910(19) . ?
C9 C10 1.386(2) . ?
C9 H9 0.950(19) . ?
C10 C11 1.378(2) . ?
C10 H10 0.97(2) . ?
C11 C12 1.384(2) . ?
C11 H11 0.945(18) . ?
C12 C13 1.385(2) . ?
C12 H12 0.96(2) . ?
C13 H13 0.958(18) . ?

loop_
_geom_torsion_atom_site_label_1
_geom_torsion_atom_site_label_2
_geom_torsion_atom_site_label_3
_geom_torsion_atom_site_label_4
_geom_torsion
_geom_torsion_site_symmetry_1
_geom_torsion_site_symmetry_2
_geom_torsion_site_symmetry_3
_geom_torsion_site_symmetry_4
_geom_torsion_publ_flag
C5 O3 C2 C3 1.98(13) . . . . ?
C5 O3 C2 C1 -120.05(11) . . . . ?
O1 C1 C2 O3 65.00(13) . . . . ?
C6 C1 C2 O3 -52.87(14) . . . . ?
C8 C1 C2 O3 -173.70(10) . . . . ?
O1 C1 C2 C3 -50.51(15) . . . . ?
C6 C1 C2 C3 -168.38(11) . . . . ?
C8 C1 C2 C3 70.80(15) . . . . ?
O3 C2 C3 C4 -0.77(15) . . . . ?
C1 C2 C3 C4 116.95(13) . . . . ?
C2 C3 C4 C5 -0.64(16) . . . . ?
C2 O3 C5 O2 177.90(12) . . . . ?
C2 O3 C5 C4 -2.42(14) . . . . ?
C3 C4 C5 O2 -178.43(14) . . . . ?
C3 C4 C5 O3 1.94(15) . . . . ?
C7 O5 C6 O4 -2.1(2) . . . . ?
C7 O5 C6 C1 178.14(13) . . . . ?
O1 C1 C6 O4 20.81(18) . . . . ?
C2 C1 C6 O4 137.83(14) . . . . ?
C8 C1 C6 O4 -102.02(15) . . . . ?
O1 C1 C6 O5 -159.45(11) . . . . ?
C2 C1 C6 O5 -42.42(15) . . . . ?
C8 C1 C6 O5 77.73(14) . . . . ?
O1 C1 C8 C13 -179.09(13) . . . . ?
C6 C1 C8 C13 -57.94(17) . . . . ?
C2 C1 C8 C13 62.18(17) . . . . ?
O1 C1 C8 C9 2.53(18) . . . . ?
C6 C1 C8 C9 123.68(14) . . . . ?
C2 C1 C8 C9 -116.20(14) . . . . ?
C13 C8 C9 C10 0.5(2) . . . . ?
C1 C8 C9 C10 178.93(14) . . . . ?
C8 C9 C10 C11 0.1(2) . . . . ?
C9 C10 C11 C12 -0.6(2) . . . . ?
C10 C11 C12 C13 0.5(3) . . . . ?
C11 C12 C13 C8 0.1(3) . . . . ?
C9 C8 C13 C12 -0.6(2) . . . . ?
C1 C8 C13 C12 -178.99(14) . . . . ?
